data_7049373
loop_
_publ_author_name
'Ganguli, Kasturi'
'Shee, Sujan'
'Panja, Dibyajyoti'
'Kundu, Sabuj'

_publ_section_title
;
 Cooperative Mn(i)-complex catalyzed transfer hydrogenation of ketones and
 imines.
;
_journal_issue 21
_journal_name_full 'Dalton transactions (Cambridge, England : 2003)'
_journal_page_first 7358
_journal_page_last 7366
_journal_paper_doi 10.1039/c8dt05001e
_journal_volume 48
_journal_year 2019
_chemical_formula_moiety 'C17 H13 Br Mn N3 O3'
_chemical_formula_sum 'C17 H13 Br Mn N3 O3'
_chemical_formula_weight 442.15
_space_group_crystal_system triclinic
_space_group_IT_number 2
_space_group_name_Hall '-P 1'
_space_group_name_H-M_alt 'P -1'
_symmetry_space_group_name_Hall '-P 1'
_symmetry_space_group_name_H-M 'P -1'
_atom_sites_solution_hydrogens geom
_atom_sites_solution_primary iterative
_audit_creation_date 2018-11-12
_audit_creation_method
;
Olex2 1.2
(compiled 2017.01.04 svn.r3372 for OlexSys, GUI svn.r5506)
;
_audit_update_record
;
2018-11-12 deposited with the CCDC.    2019-03-20 downloaded from the CCDC.
;
_cell_angle_alpha 108.914(5)
_cell_angle_beta 102.309(5)
_cell_angle_gamma 100.172(5)
_cell_formula_units_Z 2
_cell_length_a 7.740(5)
_cell_length_b 10.095(5)
_cell_length_c 12.203(5)
_cell_measurement_reflns_used 8081
_cell_measurement_temperature 100
_cell_measurement_theta_max 28.31
_cell_measurement_theta_min 2.29
_cell_volume 849.6(8)
_computing_cell_refinement 'SAINT V8.38A (?, 2016)'
_computing_data_reduction 'SAINT V8.38A (?, 2016)'
_computing_molecular_graphics 'Olex2 (Dolomanov et al., 2009)'
_computing_publication_material 'Olex2 (Dolomanov et al., 2009)'
_computing_structure_refinement 'ShelXL (Sheldrick, 2015)'
_computing_structure_solution 'olex2.solve (Bourhis et al., 2015)'
_diffrn_ambient_temperature 100
_diffrn_measured_fraction_theta_full 0.994
_diffrn_measured_fraction_theta_max 0.991
_diffrn_measurement_device_type 'Bruker APEX-II CCD'
_diffrn_measurement_method '\f and \w scans'
_diffrn_radiation_type MoK\a
_diffrn_radiation_wavelength 0.71073
_diffrn_reflns_av_R_equivalents 0.0249
_diffrn_reflns_av_unetI/netI 0.0261
_diffrn_reflns_Laue_measured_fraction_full 0.994
_diffrn_reflns_Laue_measured_fraction_max 0.991
_diffrn_reflns_limit_h_max 10
_diffrn_reflns_limit_h_min -10
_diffrn_reflns_limit_k_max 13
_diffrn_reflns_limit_k_min -13
_diffrn_reflns_limit_l_max 16
_diffrn_reflns_limit_l_min -16
_diffrn_reflns_number 13352
_diffrn_reflns_point_group_measured_fraction_full 0.994
_diffrn_reflns_point_group_measured_fraction_max 0.991
_diffrn_reflns_theta_full 25.242
_diffrn_reflns_theta_max 28.325
_diffrn_reflns_theta_min 2.794
_diffrn_standards_number 0
_exptl_absorpt_coefficient_mu 3.150
_exptl_absorpt_correction_T_max 0.7457
_exptl_absorpt_correction_T_min 0.5352
_exptl_absorpt_correction_type empirical
_exptl_absorpt_process_details
;
SADABS-2016/2 (Bruker,2016/2) was used for absorption correction.
wR2(int) was 0.0971 before and 0.0370 after correction.
The Ratio of minimum to maximum transmission is 0.7177.
The \l/2 correction factor is Not present.
;
_exptl_crystal_colour orange
_exptl_crystal_colour_primary orange
_exptl_crystal_density_diffrn 1.728
_exptl_crystal_description block
_exptl_crystal_F_000 440
_exptl_crystal_size_max 0.01
_exptl_crystal_size_mid 0.01
_exptl_crystal_size_min 0.01
_refine_diff_density_max 0.368
_refine_diff_density_min -0.389
_refine_diff_density_rms 0.071
_refine_ls_extinction_method none
_refine_ls_goodness_of_fit_ref 1.072
_refine_ls_hydrogen_treatment constr
_refine_ls_matrix_type full
_refine_ls_number_parameters 226
_refine_ls_number_reflns 4206
_refine_ls_number_restraints 0
_refine_ls_restrained_S_all 1.072
_refine_ls_R_factor_all 0.0260
_refine_ls_R_factor_gt 0.0212
_refine_ls_shift/su_max 0.001
_refine_ls_shift/su_mean 0.000
_refine_ls_structure_factor_coef Fsqd
_refine_ls_weighting_details 'w=1/[\s^2^(Fo^2^)+(0.0210P)^2^+0.4900P] where P=(Fo^2^+2Fc^2^)/3'
_refine_ls_weighting_scheme calc
_refine_ls_wR_factor_gt 0.0518
_refine_ls_wR_factor_ref 0.0541
_reflns_Friedel_coverage 0.000
_reflns_number_gt 3798
_reflns_number_total 4206
_reflns_threshold_expression 'I > 2\s(I)'
_cod_data_source_file c8dt05001e2.cif
_cod_data_source_block 12jana_0m
_cod_depositor_comments 'Adding full bibliography for 7049373--7049374.cif.'
_cod_database_code 7049373
_shelx_shelxl_version_number 2016/6
_shelx_space_group_comment
;
The symmetry employed for this shelxl refinement is uniquely defined
by the following loop, which should always be used as a source of
symmetry information in preference to the above space-group names.
They are only intended as comments.
;
_olex2_refinement_description
;
1. Fixed Uiso
 At 1.2 times of:
  All C(H) groups, All C(H,H) groups, All N(H) groups
2.a Ternary CH refined with riding coordinates:
 N006(H006)
2.b Secondary CH2 refined with riding coordinates:
 C023(H02A,H02B)
2.c Aromatic/amide H refined with riding coordinates:
 N007(H007), C010(H010), C011(H011), C012(H012), C013(H013), C014(H014),
 C016(H016), C019(H019), C020(H020), C021(H021)
;
_olex2_submission_special_instructions 'No special instructions were received'

loop_
_space_group_symop_operation_xyz
'x, y, z'
'-x, -y, -z'

loop_
_atom_site_label
_atom_site_type_symbol
_atom_site_fract_x
_atom_site_fract_y
_atom_site_fract_z
_atom_site_U_iso_or_equiv
_atom_site_adp_type
_atom_site_occupancy
_atom_site_site_symmetry_order
_atom_site_calc_flag
_atom_site_refinement_flags_posn
Br01 Br 0.70912(2) 0.50508(2) 0.88446(2) 0.01528(5) Uani 1 1 d .
Mn02 Mn 0.71892(3) 0.28133(3) 0.71528(2) 0.01093(6) Uani 1 1 d .
O003 O 0.40449(17) 0.11351(14) 0.75834(12) 0.0208(3) Uani 1 1 d .
O004 O 0.72609(19) 0.01497(14) 0.52684(11) 0.0228(3) Uani 1 1 d .
O005 O 0.45705(18) 0.33562(15) 0.53107(12) 0.0248(3) Uani 1 1 d .
N006 N 0.92069(19) 0.25623(15) 0.84962(12) 0.0127(3) Uani 1 1 d .
H006 H 0.949456 0.345335 0.921329 0.015 Uiso 1 1 calc R
N007 N 1.25988(19) 0.46548(16) 0.76478(13) 0.0169(3) Uani 1 1 d .
H007 H 1.370872 0.464384 0.793776 0.020 Uiso 1 1 calc R
N008 N 0.95525(19) 0.40419(15) 0.71212(12) 0.0130(3) Uani 1 1 d .
C009 C 1.0135(2) 0.52028(18) 0.67847(14) 0.0142(3) Uani 1 1 d .
C010 C 1.2050(3) 0.7450(2) 0.63418(16) 0.0230(4) Uani 1 1 d .
H010 H 1.266669 0.821539 0.618611 0.028 Uiso 1 1 calc R
C011 C 0.9136(2) 0.59477(18) 0.62284(15) 0.0167(3) Uani 1 1 d .
H011 H 0.786071 0.570041 0.601070 0.020 Uiso 1 1 calc R
C012 C 0.7239(2) -0.0814(2) 0.96070(17) 0.0208(4) Uani 1 1 d .
H012 H 0.675843 -0.155601 0.983938 0.025 Uiso 1 1 calc R
C013 C 0.7894(2) -0.11264(19) 0.86080(17) 0.0200(4) Uani 1 1 d .
H013 H 0.788002 -0.207909 0.818206 0.024 Uiso 1 1 calc R
C014 C 0.8000(2) 0.17142(19) 0.99052(15) 0.0174(3) Uani 1 1 d .
H014 H 0.805066 0.267083 1.034717 0.021 Uiso 1 1 calc R
C015 C 0.5268(2) 0.17791(18) 0.74182(15) 0.0152(3) Uani 1 1 d .
C016 C 1.3050(3) 0.6716(2) 0.68878(16) 0.0211(4) Uani 1 1 d .
H016 H 1.432430 0.695907 0.709724 0.025 Uiso 1 1 calc R
C017 C 0.8622(2) 0.13889(18) 0.88895(15) 0.0135(3) Uani 1 1 d .
C018 C 0.7255(2) 0.12005(19) 0.60052(15) 0.0154(3) Uani 1 1 d .
C019 C 0.7302(3) 0.0611(2) 1.02604(16) 0.0207(4) Uani 1 1 d .
H019 H 0.687530 0.082687 1.093782 0.025 Uiso 1 1 calc R
C020 C 1.0126(3) 0.7075(2) 0.60132(16) 0.0220(4) Uani 1 1 d .
H020 H 0.950000 0.759505 0.564252 0.026 Uiso 1 1 calc R
C021 C 0.8572(2) -0.00342(19) 0.82365(16) 0.0171(3) Uani 1 1 d .
H021 H 0.898941 -0.025243 0.755541 0.021 Uiso 1 1 calc R
C022 C 1.2054(2) 0.55916(19) 0.71100(15) 0.0166(3) Uani 1 1 d .
C023 C 1.0920(2) 0.26036(19) 0.81302(15) 0.0152(3) Uani 1 1 d .
H02A H 1.084245 0.167741 0.752119 0.018 Uiso 1 1 calc R
H02B H 1.197047 0.283322 0.882151 0.018 Uiso 1 1 calc R
C024 C 1.1067(2) 0.37672(18) 0.76311(15) 0.0147(3) Uani 1 1 d .
C025 C 0.5607(2) 0.31742(19) 0.60282(16) 0.0161(3) Uani 1 1 d .

loop_
_atom_site_aniso_label
_atom_site_aniso_U_11
_atom_site_aniso_U_22
_atom_site_aniso_U_33
_atom_site_aniso_U_23
_atom_site_aniso_U_13
_atom_site_aniso_U_12
Br01 0.01265(8) 0.01288(8) 0.01668(9) 0.00156(6) 0.00215(6) 0.00476(6)
Mn02 0.00811(11) 0.01112(12) 0.01169(12) 0.00292(9) 0.00163(9) 0.00214(9)
O003 0.0152(6) 0.0206(6) 0.0249(7) 0.0069(5) 0.0081(5) 0.0011(5)
O004 0.0269(7) 0.0197(6) 0.0177(6) 0.0015(5) 0.0052(5) 0.0080(6)
O005 0.0185(6) 0.0320(8) 0.0255(7) 0.0155(6) 0.0009(5) 0.0084(6)
N006 0.0115(6) 0.0125(6) 0.0131(6) 0.0034(5) 0.0032(5) 0.0042(5)
N007 0.0093(6) 0.0215(7) 0.0170(7) 0.0053(6) 0.0028(5) 0.0020(6)
N008 0.0111(6) 0.0137(6) 0.0135(6) 0.0045(5) 0.0029(5) 0.0031(5)
C009 0.0144(8) 0.0131(7) 0.0119(7) 0.0013(6) 0.0050(6) 0.0008(6)
C010 0.0300(10) 0.0166(8) 0.0162(8) 0.0028(7) 0.0087(8) -0.0048(8)
C011 0.0180(8) 0.0164(8) 0.0138(8) 0.0033(6) 0.0051(7) 0.0038(7)
C012 0.0177(8) 0.0216(9) 0.0250(9) 0.0145(8) 0.0018(7) 0.0041(7)
C013 0.0175(8) 0.0147(8) 0.0235(9) 0.0056(7) 0.0001(7) 0.0043(7)
C014 0.0183(8) 0.0168(8) 0.0157(8) 0.0044(7) 0.0035(7) 0.0066(7)
C015 0.0150(8) 0.0147(8) 0.0132(7) 0.0027(6) 0.0015(6) 0.0052(6)
C016 0.0178(8) 0.0210(9) 0.0159(8) 0.0010(7) 0.0051(7) -0.0050(7)
C017 0.0100(7) 0.0147(8) 0.0142(7) 0.0053(6) -0.0003(6) 0.0043(6)
C018 0.0105(7) 0.0194(8) 0.0162(8) 0.0081(7) 0.0021(6) 0.0029(6)
C019 0.0205(9) 0.0263(9) 0.0180(8) 0.0108(7) 0.0063(7) 0.0070(8)
C020 0.0338(10) 0.0163(8) 0.0153(8) 0.0046(7) 0.0089(8) 0.0053(8)
C021 0.0164(8) 0.0167(8) 0.0171(8) 0.0042(7) 0.0041(7) 0.0062(7)
C022 0.0151(8) 0.0180(8) 0.0121(7) 0.0021(6) 0.0033(6) 0.0009(7)
C023 0.0094(7) 0.0183(8) 0.0167(8) 0.0055(7) 0.0021(6) 0.0049(6)
C024 0.0110(7) 0.0166(8) 0.0137(7) 0.0028(6) 0.0032(6) 0.0024(6)
C025 0.0134(8) 0.0159(8) 0.0180(8) 0.0055(7) 0.0054(7) 0.0021(6)

loop_
_atom_type_symbol
_atom_type_description
_atom_type_scat_dispersion_real
_atom_type_scat_dispersion_imag
_atom_type_scat_source
C C 0.0033 0.0016 'International Tables Vol C Tables 4.2.6.8 and 6.1.1.4'
H H 0.0000 0.0000 'International Tables Vol C Tables 4.2.6.8 and 6.1.1.4'
Br Br -0.2901 2.4595 'International Tables Vol C Tables 4.2.6.8 and 6.1.1.4'
Mn Mn 0.3368 0.7283 'International Tables Vol C Tables 4.2.6.8 and 6.1.1.4'
N N 0.0061 0.0033 'International Tables Vol C Tables 4.2.6.8 and 6.1.1.4'
O O 0.0106 0.0060 'International Tables Vol C Tables 4.2.6.8 and 6.1.1.4'

loop_
_geom_angle_atom_site_label_1
_geom_angle_atom_site_label_2
_geom_angle_atom_site_label_3
_geom_angle
N006 Mn02 Br01 86.01(5)
N008 Mn02 Br01 87.09(5)
N008 Mn02 N006 77.57(7)
C015 Mn02 Br01 88.46(6)
C015 Mn02 N006 94.65(8)
C015 Mn02 N008 171.29(7)
C018 Mn02 Br01 177.61(6)
C018 Mn02 N006 92.31(7)
C018 Mn02 N008 94.22(7)
C018 Mn02 C015 89.97(8)
C018 Mn02 C025 89.98(8)
C025 Mn02 Br01 91.82(6)
C025 Mn02 N006 175.01(7)
C025 Mn02 N008 97.84(8)
C025 Mn02 C015 89.78(9)
C017 N006 Mn02 116.02(10)
C017 N006 C023 115.86(13)
C023 N006 Mn02 108.54(10)
C024 N007 C022 107.27(15)
C009 N008 Mn02 139.45(11)
C024 N008 Mn02 114.60(12)
C024 N008 C009 105.79(14)
N008 C009 C022 108.52(15)
C011 C009 N008 130.71(16)
C011 C009 C022 120.77(16)
C016 C010 C020 121.86(17)
C020 C011 C009 117.04(17)
C013 C012 C019 119.74(17)
C012 C013 C021 120.61(17)
C019 C014 C017 119.87(16)
O003 C015 Mn02 179.32(16)
C010 C016 C022 116.50(17)
C014 C017 N006 117.93(15)
C014 C017 C021 120.29(16)
C021 C017 N006 121.66(15)
O004 C018 Mn02 178.50(16)
C014 C019 C012 120.07(17)
C011 C020 C010 121.53(18)
C013 C021 C017 119.41(17)
N007 C022 C009 105.80(15)
N007 C022 C016 131.91(17)
C016 C022 C009 122.29(17)
N006 C023 C024 104.63(13)
N007 C024 C023 128.07(15)
N008 C024 N007 112.61(16)
N008 C024 C023 119.29(15)
O005 C025 Mn02 177.64(16)

loop_
_geom_bond_atom_site_label_1
_geom_bond_atom_site_label_2
_geom_bond_distance
Br01 Mn02 2.5444(9)
Mn02 N006 2.1232(16)
Mn02 N008 2.0360(17)
Mn02 C015 1.812(2)
Mn02 C018 1.7879(19)
Mn02 C025 1.8113(18)
O003 C015 1.144(2)
O004 C018 1.148(2)
O005 C025 1.141(2)
N006 C017 1.453(2)
N006 C023 1.485(2)
N007 C022 1.388(2)
N007 C024 1.346(2)
N008 C009 1.396(2)
N008 C024 1.324(2)
C009 C011 1.392(2)
C009 C022 1.400(2)
C010 C016 1.376(3)
C010 C020 1.404(3)
C011 C020 1.387(3)
C012 C013 1.383(3)
C012 C019 1.386(3)
C013 C021 1.385(3)
C014 C017 1.386(2)
C014 C019 1.385(3)
C016 C022 1.391(3)
C017 C021 1.388(2)
C023 C024 1.487(2)
